data_4020347
loop_
_publ_author_name
'Michael P. Doyle'
'John P. Morgan'
'James C. Fettinger'
'Peter Y. Zavalij'
'John T. Colyer'
'Daren J. Timmons'
'Michael D. Carducci'

_journal_name_full 'Journal of Organic Chemistry'
_journal_page_first 5291
_journal_page_last 5301
_journal_paper_doi 10.1021/jo050609o
_journal_volume 70
_journal_year 2005
_chemical_formula_sum 'C151.5 H164 N28 O48.5 Rh4 S8'
_chemical_formula_weight 3821.23
_space_group_IT_number 1
_symmetry_cell_setting triclinic
_symmetry_space_group_name_Hall 'P 1'
_symmetry_space_group_name_H-M 'P 1'
_cell_angle_alpha 72.8130(10)
_cell_angle_beta 89.5530(10)
_cell_angle_gamma 75.8710(10)
_cell_formula_units_Z 1
_cell_length_a 14.4850(9)
_cell_length_b 15.0017(9)
_cell_length_c 20.5200(12)
_cell_measurement_temperature 173(2)
_cell_volume 4121.0(4)
_diffrn_ambient_temperature 173(2)
_exptl_crystal_density_diffrn 1.540
_exptl_crystal_density_meas 0
_cod_depositor_comments
;
The following automatic conversions were performed:
'_symmetry_cell_setting' value 'Triclinic' changed to 'triclinic'
according to '/home/saulius/struct/CIF-dictionaries/cif_core.dic'
dictionary named 'cif_core.dic' version 2.4.1 from 2010-06-29.

Automatic conversion script
Id: cif_fix_enum 1527 2010-12-29 10:47:43Z saulius 
;
_cod_original_formula_sum 'C151.50 H164 N28 O48.50 Rh4 S8'
_cod_database_code 4020347

loop_
_symmetry_equiv_pos_as_xyz
'x, y, z'

loop_
_atom_site_label
_atom_site_type_symbol
_atom_site_fract_x
_atom_site_fract_y
_atom_site_fract_z
_atom_site_U_iso_or_equiv
_atom_site_adp_type
_atom_site_occupancy
_atom_site_symmetry_multiplicity
_atom_site_calc_flag
_atom_site_refinement_flags
_atom_site_disorder_assembly
_atom_site_disorder_group
Rh1 Rh 0.73005(2) 1.08082(2) 0.258963(17) 0.02632(10) Uani 1 1 d . . .
Rh2 Rh 0.76246(2) 0.91653(2) 0.249413(18) 0.02691(10) Uani 1 1 d . . .
C1 C 0.6136(4) 0.9554(4) 0.3359(3) 0.0306(11) Uani 1 1 d . . .
N1 N 0.6335(3) 1.0395(3) 0.3242(2) 0.0288(10) Uani 1 1 d . . .
O1 O 0.6558(3) 0.8865(3) 0.31437(19) 0.0348(9) Uani 1 1 d . . .
N2 N 0.5340(3) 0.9511(3) 0.3755(2) 0.0335(9) Uani 1 1 d . . .
C3 C 0.4892(3) 1.0495(4) 0.3787(3) 0.0355(10) Uani 1 1 d . . .
H3A H 0.4691 1.0484 0.4251 0.043 Uiso 1 1 calc R . .
H3B H 0.4333 1.0815 0.3452 0.043 Uiso 1 1 calc R . .
C4 C 0.5704(4) 1.0994(4) 0.3601(3) 0.0313(12) Uani 1 1 d . . .
H4 H 0.5446 1.1658 0.3280 0.038 Uiso 1 1 calc R . .
C5 C 0.6240(3) 1.1050(4) 0.4208(3) 0.0414(12) Uani 1 1 d . . .
O5 O 0.6444(3) 1.1764(3) 0.4248(2) 0.0592(11) Uani 1 1 d . . .
C6 C 0.6960(6) 1.0174(7) 0.5315(3) 0.080(2) Uani 1 1 d . . .
H6A H 0.7450 1.0534 0.5198 0.120 Uiso 1 1 calc R . .
H6B H 0.7262 0.9503 0.5577 0.120 Uiso 1 1 calc R . .
H6C H 0.6499 1.0468 0.5592 0.120 Uiso 1 1 calc R . .
O6 O 0.6473(3) 1.0198(3) 0.46961(18) 0.0509(9) Uani 1 1 d . . .
C7 C 0.4906(4) 0.8790(4) 0.4031(3) 0.0412(12) Uani 1 1 d . . .
O7 O 0.4180(3) 0.8946(3) 0.4325(2) 0.0534(10) Uani 1 1 d . . .
C8 C 0.5381(4) 0.7772(4) 0.4007(3) 0.0481(13) Uani 1 1 d . . .
H8 H 0.5822 0.7788 0.3629 0.058 Uiso 1 1 calc R . .
N8 N 0.4673(4) 0.7249(4) 0.3950(3) 0.0607(14) Uani 1 1 d . . .
O8 O 0.4879(6) 0.7317(7) 0.2753(3) 0.166(4) Uani 1 1 d . . .
S8 S 0.41719(17) 0.73751(15) 0.32258(11) 0.0857(7) Uani 1 1 d . . .
C9 C 0.5897(7) 0.7152(7) 0.4692(5) 0.096(3) Uani 1 1 d . . .
H9A H 0.6448 0.6649 0.4631 0.115 Uiso 1 1 calc R . .
H9B H 0.6128 0.7550 0.4930 0.115 Uiso 1 1 calc R . .
O9 O 0.3597(6) 0.6716(4) 0.3354(5) 0.158(4) Uani 1 1 d . . .
C10 C 0.5181(10) 0.6717(7) 0.5075(5) 0.115(4) Uani 1 1 d . . .
H10A H 0.4842 0.7128 0.5346 0.138 Uiso 1 1 calc R . .
H10B H 0.5491 0.6074 0.5393 0.138 Uiso 1 1 calc R . .
C11 C 0.4501(9) 0.6629(7) 0.4577(5) 0.114(4) Uani 1 1 d . . .
H11A H 0.4628 0.5956 0.4562 0.137 Uiso 1 1 calc R . .
H11B H 0.3834 0.6836 0.4693 0.137 Uiso 1 1 calc R . .
C12 C 0.3442(5) 0.8556(5) 0.2946(3) 0.0550(15) Uani 1 1 d . . .
C13 C 0.2501(5) 0.8747(6) 0.3076(4) 0.074(2) Uani 1 1 d . . .
H13 H 0.2222 0.8244 0.3317 0.089 Uiso 1 1 calc R . .
C14 C 0.1950(6) 0.9715(9) 0.2846(6) 0.110(4) Uani 1 1 d . . .
H14 H 0.1297 0.9881 0.2937 0.132 Uiso 1 1 calc R . .
C15 C 0.2394(9) 1.0422(7) 0.2479(6) 0.103(4) Uani 1 1 d . . .
H15 H 0.2027 1.1072 0.2310 0.124 Uiso 1 1 calc R . .
C16 C 0.3293(8) 1.0217(6) 0.2363(4) 0.089(3) Uani 1 1 d . . .
H16 H 0.3568 1.0720 0.2114 0.107 Uiso 1 1 calc R . .
C17 C 0.3848(6) 0.9296(6) 0.2590(3) 0.0687(19) Uani 1 1 d . . .
H17 H 0.4506 0.9160 0.2507 0.082 Uiso 1 1 calc R . .
C18 C 0.6086(3) 1.0640(4) 0.1574(2) 0.0304(11) Uani 1 1 d . . .
N18 N 0.6595(3) 0.9720(3) 0.1722(2) 0.0298(10) Uani 1 1 d . . .
O18 O 0.6251(3) 1.1274(3) 0.18028(19) 0.0315(8) Uani 1 1 d . . .
N19 N 0.5301(3) 1.0838(3) 0.1099(2) 0.0350(9) Uani 1 1 d . . .
C20 C 0.5329(4) 0.9967(4) 0.0904(3) 0.0401(12) Uani 1 1 d . . .
H20A H 0.5490 1.0055 0.0423 0.048 Uiso 1 1 calc R . .
H20B H 0.4710 0.9793 0.0964 0.048 Uiso 1 1 calc R . .
C21 C 0.6131(4) 0.9186(4) 0.1405(3) 0.0350(11) Uani 1 1 d . . .
H21 H 0.5827 0.8762 0.1766 0.042 Uiso 1 1 calc R . .
C22 C 0.6798(4) 0.8568(4) 0.1054(3) 0.0440(12) Uani 1 1 d . . .
O22 O 0.6804(4) 0.7720(3) 0.1149(2) 0.0734(14) Uani 1 1 d . . .
C23 C 0.7941(5) 0.8472(7) 0.0271(4) 0.079(3) Uani 1 1 d . . .
H23A H 0.8342 0.7885 0.0592 0.119 Uiso 1 1 calc R . .
H23B H 0.8347 0.8852 -0.0006 0.119 Uiso 1 1 calc R . .
H23C H 0.7540 0.8297 -0.0029 0.119 Uiso 1 1 calc R . .
O23 O 0.7335(3) 0.9043(4) 0.0652(2) 0.0646(12) Uani 1 1 d . . .
C24 C 0.4634(4) 1.1692(4) 0.0806(3) 0.0430(12) Uani 1 1 d . . .
O24 O 0.4049(3) 1.1704(3) 0.0371(3) 0.0705(14) Uani 1 1 d . . .
C25 C 0.4649(4) 1.2575(4) 0.1018(3) 0.0435(12) Uani 1 1 d . . .
H25 H 0.4812 1.2395 0.1520 0.052 Uiso 1 1 calc R . .
N25 N 0.3715(3) 1.3299(3) 0.0819(3) 0.0520(12) Uani 1 1 d . . .
O25 O 0.2924(3) 1.2571(3) 0.1813(3) 0.0711(13) Uani 1 1 d . . .
S25 S 0.30092(10) 1.34811(12) 0.14079(9) 0.0550(4) Uani 1 1 d . . .
C26 C 0.5334(5) 1.3100(5) 0.0615(5) 0.083(2) Uani 1 1 d . . .
H26A H 0.5890 1.2646 0.0507 0.100 Uiso 1 1 calc R . .
H26B H 0.5562 1.3485 0.0867 0.100 Uiso 1 1 calc R . .
O26 O 0.2180(3) 1.4203(4) 0.1064(3) 0.0797(15) Uani 1 1 d . . .
C27 C 0.4720(8) 1.3750(7) -0.0033(5) 0.112(4) Uani 1 1 d . . .
H27A H 0.5003 1.4283 -0.0280 0.134 Uiso 1 1 calc R . .
H27B H 0.4630 1.3380 -0.0344 0.134 Uiso 1 1 calc R . .
C28 C 0.3790(7) 1.4124(6) 0.0258(4) 0.095(3) Uani 1 1 d . . .
H28A H 0.3817 1.4676 0.0422 0.115 Uiso 1 1 calc R . .
H28B H 0.3245 1.4326 -0.0087 0.115 Uiso 1 1 calc R . .
C29 C 0.3544(4) 1.3966(4) 0.1936(3) 0.0470(13) Uani 1 1 d . . .
C30 C 0.3445(5) 1.4960(5) 0.1777(4) 0.0586(16) Uani 1 1 d . . .
H30 H 0.3090 1.5389 0.1371 0.070 Uiso 1 1 calc R . .
C31 C 0.3872(5) 1.5316(5) 0.2220(4) 0.0629(18) Uani 1 1 d . . .
H31 H 0.3781 1.5993 0.2121 0.075 Uiso 1 1 calc R . .
C32 C 0.4398(5) 1.4732(5) 0.2772(4) 0.0669(18) Uani 1 1 d . . .
H32 H 0.4698 1.4989 0.3058 0.080 Uiso 1 1 calc R . .
C33 C 0.4518(6) 1.3744(6) 0.2937(4) 0.079(2) Uani 1 1 d . . .
H33 H 0.4894 1.3325 0.3338 0.095 Uiso 1 1 calc R . .
C34 C 0.4091(5) 1.3373(5) 0.2519(4) 0.0621(16) Uani 1 1 d . . .
H34 H 0.4174 1.2696 0.2635 0.074 Uiso 1 1 calc R . .
C35 C 0.8735(4) 1.0450(4) 0.1691(3) 0.0323(12) Uani 1 1 d . . .
N35 N 0.8630(3) 0.9550(3) 0.1872(2) 0.0296(10) Uani 1 1 d . . .
O35 O 0.8271(3) 1.1138(3) 0.18723(19) 0.0318(8) Uani 1 1 d . . .
N36 N 0.9435(3) 1.0559(3) 0.1205(2) 0.0391(11) Uani 1 1 d . . .
C37 C 0.9700(4) 0.9684(4) 0.0993(3) 0.0430(13) Uani 1 1 d . . .
H37A H 1.0399 0.9472 0.0967 0.052 Uiso 1 1 calc R . .
H37B H 0.9376 0.9779 0.0545 0.052 Uiso 1 1 calc R . .
C38 C 0.9341(4) 0.8963(4) 0.1575(3) 0.0364(13) Uani 1 1 d . . .
H38 H 0.9052 0.8539 0.1389 0.044 Uiso 1 1 calc R . .
C39 C 1.0183(3) 0.8362(4) 0.2082(3) 0.0432(12) Uani 1 1 d . . .
O39 O 1.0436(3) 0.8549(4) 0.2566(2) 0.0634(12) Uani 1 1 d . . .
C40 C 1.1555(5) 0.7063(6) 0.2250(4) 0.078(2) Uani 1 1 d . . .
H40A H 1.1979 0.7488 0.2233 0.117 Uiso 1 1 calc R . .
H40B H 1.1852 0.6562 0.2042 0.117 Uiso 1 1 calc R . .
H40C H 1.1443 0.6762 0.2727 0.117 Uiso 1 1 calc R . .
O40 O 1.0651(3) 0.7625(3) 0.1875(2) 0.0597(11) Uani 1 1 d . . .
C41 C 0.9695(4) 1.1368(4) 0.0825(3) 0.0430(13) Uani 1 1 d . . .
O41 O 1.0173(3) 1.1330(3) 0.0335(2) 0.0538(10) Uani 1 1 d . . .
C42 C 0.9452(5) 1.2269(4) 0.1052(3) 0.0614(18) Uani 1 1 d . . .
H42 H 0.8959 1.2246 0.1396 0.074 Uiso 1 1 calc R . .
N42 N 0.9198(5) 1.3159(4) 0.0475(4) 0.0779(19) Uani 1 1 d . . .
O42 O 0.7486(5) 1.3616(9) 0.0657(7) 0.220(7) Uani 1 1 d . . .
S42 S 0.8123(2) 1.35551(19) 0.0135(2) 0.1351(14) Uani 1 1 d . . .
C43 C 1.0391(10) 1.2404(7) 0.1325(6) 0.124(5) Uani 1 1 d . . .
H43A H 1.0279 1.2671 0.1715 0.149 Uiso 1 1 calc R . .
H43B H 1.0887 1.1786 0.1472 0.149 Uiso 1 1 calc R . .
O43 O 0.8107(11) 1.4391(5) -0.0389(7) 0.255(8) Uani 1 1 d . . .
C44 C 1.0685(11) 1.3129(15) 0.0700(9) 0.170(8) Uani 1 1 d . . .
H44A H 1.0818 1.3669 0.0834 0.204 Uiso 1 1 calc R . .
H44B H 1.1270 1.2804 0.0525 0.204 Uiso 1 1 calc R . .
C45 C 0.9970(9) 1.3460(8) 0.0217(7) 0.118(4) Uani 1 1 d . . .
H45A H 1.0164 1.3221 -0.0177 0.141 Uiso 1 1 calc R . .
H45B H 0.9809 1.4174 0.0055 0.141 Uiso 1 1 calc R . .
C46 C 0.7902(6) 1.2695(6) -0.0233(4) 0.083(2) Uani 1 1 d . . .
C47 C 0.7552(5) 1.1921(6) 0.0156(4) 0.075(2) Uani 1 1 d . . .
H47 H 0.7432 1.1853 0.0622 0.090 Uiso 1 1 calc R . .
C48 C 0.7389(6) 1.1268(7) -0.0144(5) 0.083(2) Uani 1 1 d . . .
H48 H 0.7122 1.0759 0.0103 0.100 Uiso 1 1 calc R . .
C49 C 0.7625(6) 1.1362(8) -0.0837(5) 0.096(3) Uani 1 1 d . . .
H49 H 0.7521 1.0911 -0.1053 0.115 Uiso 1 1 calc R . .
C50 C 0.7993(7) 1.2091(8) -0.1177(4) 0.091(3) Uani 1 1 d . . .
H50 H 0.8136 1.2152 -0.1639 0.109 Uiso 1 1 calc R . .
C51 C 0.8171(7) 1.2752(7) -0.0888(5) 0.100(3) Uani 1 1 d . . .
H51 H 0.8471 1.3236 -0.1132 0.120 Uiso 1 1 calc R . .
C52 C 0.8722(3) 0.9320(4) 0.3584(2) 0.0315(10) Uani 1 1 d . . .
N52 N 0.8340(3) 1.0248(3) 0.3350(2) 0.0313(10) Uani 1 1 d . . .
O52 O 0.8585(3) 0.8680(3) 0.33376(18) 0.0355(8) Uani 1 1 d . . .
N53 N 0.9320(3) 0.9088(3) 0.4174(2) 0.0408(10) Uani 1 1 d . . .
C54 C 0.9321(4) 0.9956(4) 0.4359(3) 0.0471(13) Uani 1 1 d . . .
H54A H 0.9974 1.0047 0.4377 0.057 Uiso 1 1 calc R . .
H54B H 0.9049 0.9934 0.4806 0.057 Uiso 1 1 calc R . .
C55 C 0.8676(4) 1.0763(4) 0.3766(2) 0.0354(11) Uani 1 1 d . . .
H55 H 0.8121 1.1127 0.3954 0.042 Uiso 1 1 calc R . .
C56 C 0.9238(4) 1.1446(4) 0.3364(3) 0.0444(12) Uani 1 1 d . . .
O56 O 0.9840(3) 1.1253(3) 0.2992(3) 0.0685(13) Uani 1 1 d . . .
C57 C 0.9515(5) 1.2975(5) 0.3205(5) 0.077(2) Uani 1 1 d . . .
H57A H 1.0203 1.2677 0.3288 0.116 Uiso 1 1 calc R . .
H57B H 0.9347 1.3509 0.3403 0.116 Uiso 1 1 calc R . .
H57C H 0.9346 1.3220 0.2712 0.116 Uiso 1 1 calc R . .
O57 O 0.9000(3) 1.2266(3) 0.3519(2) 0.0548(10) Uani 1 1 d . . .
C58 C 0.9732(5) 0.8209(5) 0.4634(3) 0.0556(15) Uani 1 1 d . . .
O58 O 1.0128(4) 0.8182(3) 0.5172(2) 0.0659(12) Uani 1 1 d . . .
C59 C 0.9754(7) 0.7319(5) 0.4458(4) 0.088(3) Uani 1 1 d . . .
H59 H 0.9216 0.7427 0.4118 0.106 Uiso 1 1 calc R . .
N59 N 0.9741(4) 0.6519(4) 0.5060(3) 0.0685(16) Uani 1 1 d . . .
O59 O 0.8668(11) 0.5434(10) 0.5130(6) 0.227(6) Uani 1 1 d . . .
S59 S 0.8766(3) 0.6244(3) 0.52850(16) 0.1273(11) Uani 1 1 d . . .
C60 C 1.0737(11) 0.6984(8) 0.4170(6) 0.141(6) Uani 1 1 d . . .
H60A H 1.0686 0.6611 0.3852 0.169 Uiso 1 1 calc R . .
H60B H 1.0993 0.7540 0.3931 0.169 Uiso 1 1 calc R . .
O60 O 0.8049(6) 0.7168(10) 0.5007(6) 0.236(7) Uani 1 1 d . . .
C61 C 1.1356(8) 0.6348(10) 0.4820(8) 0.136(5) Uani 1 1 d . . .
H61A H 1.1563 0.6742 0.5074 0.164 Uiso 1 1 calc R . .
H61B H 1.1925 0.5907 0.4715 0.164 Uiso 1 1 calc R . .
C62 C 1.0655(8) 0.5781(8) 0.5229(5) 0.125(4) Uani 1 1 d . . .
H62A H 1.0635 0.5220 0.5074 0.150 Uiso 1 1 calc R . .
H62B H 1.0833 0.5557 0.5727 0.150 Uiso 1 1 calc R . .
C63 C 0.8841(6) 0.5985(7) 0.6184(5) 0.087(2) Uani 1 1 d . . .
C64 C 0.8561(9) 0.5200(10) 0.6579(7) 0.128(4) Uani 1 1 d . . .
H64 H 0.8377 0.4764 0.6383 0.154 Uiso 1 1 calc R . .
C65 C 0.8558(11) 0.5068(12) 0.7266(8) 0.156(6) Uani 1 1 d . . .
H65 H 0.8349 0.4537 0.7547 0.188 Uiso 1 1 calc R . .
C66 C 0.8832(9) 0.5647(12) 0.7558(7) 0.140(5) Uani 1 1 d . . .
H66 H 0.8844 0.5522 0.8040 0.168 Uiso 1 1 calc R . .
C67 C 0.9106(7) 0.6456(8) 0.7134(6) 0.104(3) Uani 1 1 d . . .
H67 H 0.9292 0.6892 0.7328 0.125 Uiso 1 1 calc R . .
C68 C 0.9103(6) 0.6609(7) 0.6452(5) 0.088(2) Uani 1 1 d . . .
H68 H 0.9285 0.7153 0.6164 0.105 Uiso 1 1 calc R . .
N69 N 0.7017(3) 1.2285(3) 0.2633(2) 0.0331(10) Uani 1 1 d . A .
C69 C 0.6961(4) 1.3038(4) 0.2643(3) 0.0425(12) Uani 1 1 d D . .
C70 C 0.6818(7) 1.3997(5) 0.2706(4) 0.074(6) Uiso 0.61 1 d PGDU A 1
C71 C 0.6701(7) 1.4812(7) 0.2141(3) 0.072(3) Uiso 0.61 1 d PG A 1
H71 H 0.6664 1.4758 0.1693 0.086 Uiso 0.61 1 calc PR A 1
C72 C 0.6638(7) 1.5707(5) 0.2232(4) 0.076(3) Uiso 0.61 1 d PG A 1
H72 H 0.6558 1.6264 0.1846 0.091 Uiso 0.61 1 calc PR A 1
C73 C 0.6693(6) 1.5786(4) 0.2888(5) 0.075(3) Uiso 0.61 1 d PG A 1
H73 H 0.6650 1.6397 0.2950 0.090 Uiso 0.61 1 calc PR A 1
C74 C 0.6811(7) 1.4971(6) 0.3453(3) 0.073(3) Uiso 0.61 1 d PG A 1
H74 H 0.6848 1.5025 0.3901 0.087 Uiso 0.61 1 calc PR A 1
C75 C 0.6873(7) 1.4076(5) 0.3362(3) 0.058(3) Uiso 0.61 1 d PG A 1
H75 H 0.6954 1.3519 0.3748 0.070 Uiso 0.61 1 calc PR A 1
C70A C 0.6921(5) 1.3980(3) 0.2669(4) 0.033(4) Uiso 0.39 1 d PGDU A 2
C71A C 0.6827(7) 1.4606(3) 0.2007(4) 0.068(5) Uiso 0.39 1 d PG A 2
H71A H 0.6836 1.4363 0.1628 0.082 Uiso 0.39 1 calc PR A 2
C72A C 0.6719(8) 1.5586(3) 0.1900(4) 0.056(4) Uiso 0.39 1 d PG A 2
H72A H 0.6654 1.6013 0.1447 0.067 Uiso 0.39 1 calc PR A 2
C73A C 0.6705(6) 1.5940(3) 0.2454(5) 0.043(3) Uiso 0.39 1 d PG A 2
H73A H 0.6632 1.6610 0.2381 0.052 Uiso 0.39 1 calc PR A 2
C74A C 0.6800(9) 1.5315(3) 0.3117(4) 0.064(4) Uiso 0.39 1 d PG A 2
H74A H 0.6791 1.5557 0.3496 0.076 Uiso 0.39 1 calc PR A 2
C75A C 0.6908(9) 1.4335(3) 0.3224(4) 0.086(7) Uiso 0.39 1 d PG A 2
H75A H 0.6972 1.3907 0.3676 0.103 Uiso 0.39 1 calc PR A 2
C76 C 0.8519(3) 0.6946(2) 0.2435(2) 0.0491(14) Uani 1 1 d GD . .
N76 N 0.8057(2) 0.7636(2) 0.24518(18) 0.0269(10) Uani 1 1 d G B .
C77 C 0.9235(7) 0.6086(7) 0.2547(6) 0.046(3) Uiso 0.41 1 d PGD B 1
C78 C 0.9345(8) 0.5817(8) 0.1952(5) 0.073(5) Uiso 0.41 1 d PG B 1
H78 H 0.8927 0.6176 0.1558 0.087 Uiso 0.41 1 calc PR B 1
C79 C 1.0068(10) 0.5024(10) 0.1934(6) 0.085(3) Uiso 0.41 1 d PG B 1
H79 H 1.0143 0.4840 0.1528 0.102 Uiso 0.41 1 calc PR B 1
C80 C 1.0680(9) 0.4498(8) 0.2511(7) 0.101(4) Uiso 0.41 1 d PG B 1
H80 H 1.1174 0.3956 0.2499 0.121 Uiso 0.41 1 calc PR B 1
C81 C 1.0570(8) 0.4767(8) 0.3106(6) 0.087(6) Uiso 0.41 1 d PG B 1
H81 H 1.0988 0.4408 0.3500 0.104 Uiso 0.41 1 calc PR B 1
C82 C 0.9847(8) 0.5561(8) 0.3123(5) 0.065(4) Uiso 0.41 1 d PG B 1
H82 H 0.9772 0.5745 0.3530 0.077 Uiso 0.41 1 calc PR B 1
C77A C 0.9117(5) 0.6102(5) 0.2276(4) 0.058(3) Uiso 0.59 1 d PGD B 2
C78A C 0.8903(5) 0.5783(6) 0.1738(4) 0.063(3) Uiso 0.59 1 d PG B 2
H78A H 0.8328 0.6101 0.1458 0.076 Uiso 0.59 1 calc PR B 2
C79A C 0.9529(7) 0.4998(6) 0.1611(4) 0.085(3) Uiso 0.59 1 d PG B 2
H79A H 0.9382 0.4780 0.1244 0.102 Uiso 0.59 1 calc PR B 2
C80A C 1.0369(6) 0.4533(6) 0.2021(5) 0.101(4) Uiso 0.59 1 d PG B 2
H80A H 1.0797 0.3997 0.1934 0.121 Uiso 0.59 1 calc PR B 2
C81A C 1.0584(5) 0.4852(7) 0.2559(5) 0.093(4) Uiso 0.59 1 d PG B 2
H81A H 1.1158 0.4534 0.2839 0.111 Uiso 0.59 1 calc PR B 2
C82A C 0.9958(6) 0.5637(6) 0.2686(4) 0.079(4) Uiso 0.59 1 d PG B 2
H82A H 1.0105 0.5855 0.3053 0.095 Uiso 0.59 1 calc PR B 2
Rh01 Rh 0.27866(2) 0.91673(2) 0.746466(17) 0.02534(9) Uani 1 1 d . . .
Rh02 Rh 0.22879(2) 1.08616(2) 0.745069(17) 0.02723(10) Uani 1 1 d . . .
C101 C 0.3536(3) 1.0581(4) 0.6422(2) 0.0298(11) Uani 1 1 d . . .
N101 N 0.3539(3) 0.9665(3) 0.6661(2) 0.0276(10) Uani 1 1 d . . .
O101 O 0.3089(3) 1.1261(3) 0.66394(19) 0.0319(8) Uani 1 1 d . . .
N102 N 0.4076(3) 1.0757(3) 0.5846(2) 0.0330(9) Uani 1 1 d . . .
C103 C 0.4310(3) 0.9890(3) 0.5626(2) 0.0330(10) Uani 1 1 d . . .
H10C H 0.4975 0.9748 0.5492 0.040 Uiso 1 1 calc R . .
H10D H 0.3870 0.9947 0.5241 0.040 Uiso 1 1 calc R . .
C104 C 0.4168(4) 0.9110(4) 0.6293(3) 0.0305(11) Uani 1 1 d . . .
H104 H 0.3869 0.8633 0.6182 0.037 Uiso 1 1 calc R . .
C105 C 0.5152(3) 0.8612(4) 0.6674(2) 0.0378(11) Uani 1 1 d . . .
O105 O 0.5501(3) 0.8851(3) 0.7095(2) 0.0562(10) Uani 1 1 d . . .
C106 C 0.6551(4) 0.7418(5) 0.6692(4) 0.073(2) Uani 1 1 d . . .
H10E H 0.6919 0.7902 0.6633 0.110 Uiso 1 1 calc R . .
H10F H 0.6832 0.6964 0.6442 0.110 Uiso 1 1 calc R . .
H10G H 0.6565 0.7067 0.7179 0.110 Uiso 1 1 calc R . .
O106 O 0.5575(3) 0.7891(3) 0.6430(2) 0.0507(9) Uani 1 1 d . . .
C107 C 0.4178(4) 1.1610(3) 0.5401(3) 0.0358(11) Uani 1 1 d . . .
C108 C 0.3976(5) 1.2517(4) 0.5643(3) 0.0507(15) Uani 1 1 d . . .
H108 H 0.3637 1.2430 0.6075 0.061 Uiso 1 1 calc R . .
N108 N 0.3455(4) 1.3363(3) 0.5088(3) 0.0604(14) Uani 1 1 d . . .
O108 O 0.1845(4) 1.3463(4) 0.5522(3) 0.0858(16) Uani 1 1 d . . .
S108 S 0.23190(14) 1.35431(13) 0.49031(10) 0.0731(5) Uani 1 1 d . . .
C109 C 0.4931(6) 1.2771(5) 0.5716(4) 0.069(2) Uani 1 1 d . . .
H10H H 0.4919 1.3093 0.6074 0.083 Uiso 1 1 calc R . .
H10I H 0.5468 1.2185 0.5834 0.083 Uiso 1 1 calc R . .
O109 O 0.2055(5) 1.4412(4) 0.4365(3) 0.103(2) Uani 1 1 d . . .
C110 C 0.5026(7) 1.3451(6) 0.5016(5) 0.085(3) Uani 1 1 d . . .
H11C H 0.5313 1.3963 0.5068 0.103 Uiso 1 1 calc R . .
H11D H 0.5443 1.3091 0.4745 0.103 Uiso 1 1 calc R . .
C111 C 0.4085(8) 1.3871(7) 0.4676(5) 0.105(3) Uani 1 1 d . . .
H11C H 0.3881 1.4566 0.4635 0.126 Uiso 1 1 calc R . .
H11D H 0.4080 1.3799 0.4212 0.126 Uiso 1 1 calc R . .
C112 C 0.2199(4) 1.2601(5) 0.4605(3) 0.0572(15) Uani 1 1 d . . .
C113 C 0.1940(4) 1.1791(5) 0.5036(4) 0.0597(16) Uani 1 1 d . . .
H113 H 0.1802 1.1764 0.5493 0.072 Uiso 1 1 calc R . .
C114 C 0.1888(5) 1.1062(6) 0.4803(4) 0.072(2) Uani 1 1 d . . .
H114 H 0.1733 1.0511 0.5106 0.086 Uiso 1 1 calc R . .
C115 C 0.2052(5) 1.1084(7) 0.4129(4) 0.077(2) Uani 1 1 d . . .
H115 H 0.1997 1.0567 0.3968 0.092 Uiso 1 1 calc R . .
C116 C 0.2301(5) 1.1889(7) 0.3699(4) 0.078(2) Uani 1 1 d . . .
H116 H 0.2420 1.1916 0.3238 0.094 Uiso 1 1 calc R . .
C117 C 0.2376(5) 1.2633(5) 0.3924(4) 0.0683(18) Uani 1 1 d . . .
H117 H 0.2547 1.3175 0.3623 0.082 Uiso 1 1 calc R . .
C118 C 0.3998(3) 0.9650(4) 0.8309(2) 0.0307(11) Uani 1 1 d . . .
N118 N 0.3442(3) 1.0518(3) 0.8097(2) 0.0318(10) Uani 1 1 d . . .
O118 O 0.3936(2) 0.8931(3) 0.81376(18) 0.0329(8) Uani 1 1 d . . .
N119 N 0.4724(3) 0.9571(3) 0.8796(2) 0.0396(10) Uani 1 1 d . . .
C120 C 0.4523(4) 1.0478(5) 0.8974(3) 0.0532(15) Uani 1 1 d . . .
H12A H 0.5106 1.0708 0.8980 0.064 Uiso 1 1 calc R . .
H12B H 0.4246 1.0403 0.9424 0.064 Uiso 1 1 calc R . .
C121 C 0.3789(4) 1.1168(4) 0.8384(3) 0.0385(13) Uani 1 1 d . . .
H121 H 0.3253 1.1562 0.8569 0.046 Uiso 1 1 calc R . .
C122 C 0.4274(4) 1.1807(5) 0.7879(3) 0.0536(15) Uani 1 1 d . . .
O122 O 0.4686(3) 1.1663(3) 0.7406(2) 0.0605(11) Uani 1 1 d . . .
C123 C 0.4774(11) 1.3233(9) 0.7672(8) 0.191(8) Uani 1 1 d . . .
H12C H 0.5437 1.2878 0.7665 0.286 Uiso 1 1 calc R . .
H12D H 0.4762 1.3754 0.7871 0.286 Uiso 1 1 calc R . .
H12E H 0.4480 1.3507 0.7204 0.286 Uiso 1 1 calc R . .
O107 O 0.4487(3) 1.1621(3) 0.48482(18) 0.0429(8) Uani 1 1 d . . .
O123 O 0.4243(5) 1.2577(5) 0.8084(4) 0.123(3) Uani 1 1 d . . .
C124 C 0.5363(4) 0.8769(5) 0.9215(3) 0.0471(14) Uani 1 1 d . . .
O124 O 0.5782(3) 0.8852(4) 0.9704(2) 0.0680(13) Uani 1 1 d . . .
C125 C 0.5596(4) 0.7831(4) 0.9039(3) 0.0432(13) Uani 1 1 d . . .
H125 H 0.5104 0.7825 0.8702 0.052 Uiso 1 1 calc R . .
N125 N 0.5708(4) 0.7009(5) 0.9665(3) 0.0768(19) Uani 1 1 d . . .
O125 O 0.4227(4) 0.6554(4) 0.9417(3) 0.0840(16) Uani 1 1 d . . .
S125 S 0.48054(14) 0.66033(13) 0.99579(10) 0.0681(5) Uani 1 1 d . . .
C126 C 0.6599(4) 0.7665(5) 0.8771(3) 0.0555(15) Uani 1 1 d . . .
H12F H 0.6563 0.7716 0.8279 0.067 Uiso 1 1 calc R . .
H12G H 0.6928 0.8142 0.8834 0.067 Uiso 1 1 calc R . .
O126 O 0.5173(5) 0.5753(4) 1.0524(3) 0.107(2) Uani 1 1 d . . .
C127 C 0.7087(6) 0.6712(6) 0.9169(6) 0.131(5) Uani 1 1 d . . .
H12H H 0.7777 0.6664 0.9223 0.157 Uiso 1 1 calc R . .
H12I H 0.7005 0.6242 0.8937 0.157 Uiso 1 1 calc R . .
C128 C 0.6681(4) 0.6488(5) 0.9861(4) 0.0664(19) Uani 1 1 d . . .
H12H H 0.6746 0.5788 1.0067 0.080 Uiso 1 1 calc R . .
H12I H 0.6979 0.6736 1.0181 0.080 Uiso 1 1 calc R . .
C129 C 0.4132(4) 0.7511(5) 1.0284(3) 0.0506(14) Uani 1 1 d . . .
C130 C 0.4319(5) 0.7507(6) 1.0936(3) 0.0658(18) Uani 1 1 d . . .
H130 H 0.4830 0.7023 1.1215 0.079 Uiso 1 1 calc R . .
C131 C 0.3788(6) 0.8179(6) 1.1185(4) 0.074(2) Uani 1 1 d . . .
H131 H 0.3909 0.8157 1.1644 0.089 Uiso 1 1 calc R . .
C132 C 0.3067(6) 0.8904(6) 1.0776(4) 0.078(2) Uani 1 1 d . . .
H132 H 0.2687 0.9374 1.0958 0.094 Uiso 1 1 calc R . .
C133 C 0.2892(5) 0.8953(6) 1.0107(4) 0.0680(19) Uani 1 1 d . . .
H133 H 0.2414 0.9470 0.9820 0.082 Uiso 1 1 calc R . .
C134 C 0.3421(4) 0.8241(4) 0.9860(3) 0.0506(14) Uani 1 1 d . . .
H134 H 0.3298 0.8251 0.9403 0.061 Uiso 1 1 calc R . .
C135 C 0.1479(3) 0.9496(4) 0.8470(2) 0.0257(10) Uani 1 1 d . . .
N135 N 0.1471(3) 1.0402(3) 0.8205(2) 0.0279(10) Uani 1 1 d . . .
O135 O 0.2002(3) 0.8789(3) 0.83169(18) 0.0314(8) Uani 1 1 d . . .
N136 N 0.0806(3) 0.9378(3) 0.8980(2) 0.0321(9) Uani 1 1 d . . .
C137 C 0.0254(3) 1.0328(4) 0.8993(3) 0.0357(11) Uani 1 1 d . . .
H13A H 0.0296 1.0397 0.9456 0.043 Uiso 1 1 calc R . .
H13B H -0.0425 1.0441 0.8846 0.043 Uiso 1 1 calc R . .
C138 C 0.0731(4) 1.1030(4) 0.8480(3) 0.0296(11) Uani 1 1 d . . .
H138 H 0.0250 1.1460 0.8101 0.035 Uiso 1 1 calc R . .
C139 C 0.1095(3) 1.1642(4) 0.8835(3) 0.0378(11) Uani 1 1 d . . .
O139 O 0.0702(3) 1.2467(3) 0.8771(2) 0.0542(10) Uani 1 1 d . . .
C140 C 0.2215(5) 1.1570(6) 0.9704(4) 0.069(2) Uani 1 1 d . . .
H14A H 0.2421 1.2134 0.9430 0.104 Uiso 1 1 calc R . .
H14B H 0.2756 1.1106 1.0001 0.104 Uiso 1 1 calc R . .
H14C H 0.1705 1.1774 0.9986 0.104 Uiso 1 1 calc R . .
O140 O 0.1862(3) 1.1122(3) 0.9254(2) 0.0517(10) Uani 1 1 d . . .
C141 C 0.0598(4) 0.8575(4) 0.9417(3) 0.0406(12) Uani 1 1 d . . .
O141 O -0.0033(3) 0.8704(3) 0.9791(2) 0.0636(13) Uani 1 1 d . . .
C142 C 0.1157(4) 0.7571(4) 0.9448(3) 0.0453(13) Uani 1 1 d . . .
H142 H 0.1609 0.7583 0.9077 0.054 Uiso 1 1 calc R . .
N142 N 0.0463(4) 0.7020(4) 0.9397(3) 0.0505(12) Uani 1 1 d . . .
O142 O 0.0258(3) 0.7720(4) 0.8157(2) 0.0742(13) Uani 1 1 d . . .
S142 S 0.02177(12) 0.68521(14) 0.86903(9) 0.0629(4) Uani 1 1 d . . .
C143 C 0.1682(4) 0.7006(5) 1.0167(3) 0.0622(17) Uani 1 1 d . . .
H14D H 0.2251 0.6502 1.0135 0.075 Uiso 1 1 calc R . .
H14E H 0.1880 0.7446 1.0382 0.075 Uiso 1 1 calc R . .
O143 O -0.0640(4) 0.6550(6) 0.8760(4) 0.114(2) Uani 1 1 d . . .
C144 C 0.0925(5) 0.6560(5) 1.0566(3) 0.0656(17) Uani 1 1 d . . .
H14F H 0.1226 0.5991 1.0957 0.079 Uiso 1 1 calc R . .
H14G H 0.0477 0.7035 1.0741 0.079 Uiso 1 1 calc R . .
C145 C 0.0420(6) 0.6271(5) 1.0059(4) 0.070(2) Uani 1 1 d . . .
H14H H 0.0749 0.5618 1.0043 0.084 Uiso 1 1 calc R . .
H14I H -0.0249 0.6284 1.0170 0.084 Uiso 1 1 calc R . .
C146 C 0.1142(5) 0.5899(5) 0.8597(3) 0.0588(16) Uani 1 1 d . . .
C147 C 0.1946(5) 0.6055(5) 0.8323(4) 0.075(2) Uani 1 1 d . . .
H147 H 0.2015 0.6695 0.8148 0.090 Uiso 1 1 calc R . .
C148 C 0.2686(6) 0.5280(5) 0.8295(5) 0.086(3) Uani 1 1 d . . .
H148 H 0.3273 0.5385 0.8122 0.104 Uiso 1 1 calc R . .
C149 C 0.2565(8) 0.4380(5) 0.8512(5) 0.105(3) Uani 1 1 d . . .
H149 H 0.3078 0.3844 0.8518 0.125 Uiso 1 1 calc R . .
C150 C 0.1684(7) 0.4240(6) 0.8728(6) 0.101(3) Uani 1 1 d . . .
H150 H 0.1593 0.3607 0.8854 0.121 Uiso 1 1 calc R . .
C151 C 0.0924(7) 0.5012(6) 0.8765(4) 0.088(3) Uani 1 1 d . . .
H151 H 0.0312 0.4930 0.8894 0.105 Uiso 1 1 calc R . .
C152 C 0.1026(3) 1.0335(4) 0.6648(2) 0.0292(10) Uani 1 1 d . . .
N152 N 0.1595(3) 0.9475(3) 0.6856(2) 0.0272(10) Uani 1 1 d . . .
O152 O 0.1165(2) 1.1097(3) 0.67463(18) 0.0305(8) Uani 1 1 d . . .
N153 N 0.0203(3) 1.0354(3) 0.6273(2) 0.0354(9) Uani 1 1 d . . .
C154 C 0.0201(4) 0.9358(4) 0.6314(3) 0.0426(12) Uani 1 1 d . . .
H15A H 0.0153 0.9284 0.5852 0.051 Uiso 1 1 calc R . .
H15B H -0.0333 0.9161 0.6573 0.051 Uiso 1 1 calc R . .
C155 C 0.1175(3) 0.8765(4) 0.6696(3) 0.0338(11) Uani 1 1 d . . .
H155 H 0.1059 0.8307 0.7134 0.041 Uiso 1 1 calc R . .
C156 C 0.1775(4) 0.8199(5) 0.6289(3) 0.0501(14) Uani 1 1 d . . .
O156 O 0.1889(5) 0.7333(3) 0.6417(3) 0.0890(18) Uani 1 1 d . . .
C157 C 0.2559(8) 0.8318(10) 0.5257(6) 0.131(5) Uani 1 1 d . . .
H15C H 0.2861 0.7632 0.5469 0.196 Uiso 1 1 calc R . .
H15D H 0.3046 0.8655 0.5064 0.196 Uiso 1 1 calc R . .
H15E H 0.2087 0.8394 0.4892 0.196 Uiso 1 1 calc R . .
O157 O 0.2089(4) 0.8725(4) 0.5767(3) 0.0813(16) Uani 1 1 d . . .
C158 C -0.0579(4) 1.1096(4) 0.5966(3) 0.0406(12) Uani 1 1 d . . .
O158 O -0.1225(3) 1.0898(3) 0.5708(2) 0.0588(11) Uani 1 1 d . . .
C159 C -0.0610(4) 1.2118(4) 0.5939(3) 0.0489(14) Uani 1 1 d . . .
H159 H -0.0116 1.2134 0.6271 0.059 Uiso 1 1 calc R . .
N159 N -0.1562(4) 1.2626(4) 0.6060(2) 0.0557(13) Uani 1 1 d . . .
O159 O -0.1130(6) 1.2579(5) 0.7225(3) 0.113(2) Uani 1 1 d . . .
S159 S -0.19070(16) 1.25331(13) 0.68158(9) 0.0730(5) Uani 1 1 d . . .
C160 C -0.0498(5) 1.2728(5) 0.5211(4) 0.071(2) Uani 1 1 d . . .
H16A H -0.0064 1.2334 0.4968 0.085 Uiso 1 1 calc R . .
H16B H -0.0242 1.3280 0.5219 0.085 Uiso 1 1 calc R . .
O160 O -0.2816(6) 1.3211(4) 0.6735(3) 0.127(3) Uani 1 1 d . . .
C161 C -0.1528(5) 1.3085(6) 0.4860(4) 0.079(2) Uani 1 1 d . . .
H16C H -0.1622 1.3730 0.4520 0.095 Uiso 1 1 calc R . .
H16D H -0.1651 1.2630 0.4627 0.095 Uiso 1 1 calc R . .
C162 C -0.2186(5) 1.3127(6) 0.5444(3) 0.076(2) Uani 1 1 d . . .
H16E H -0.2482 1.3803 0.5426 0.091 Uiso 1 1 calc R . .
H16F H -0.2697 1.2801 0.5421 0.091 Uiso 1 1 calc R . .
C163 C -0.2083(5) 1.1368(5) 0.7158(3) 0.0576(16) Uani 1 1 d . . .
C164 C -0.1299(5) 1.0635(5) 0.7452(3) 0.0663(18) Uani 1 1 d . . .
H164 H -0.0695 1.0765 0.7489 0.080 Uiso 1 1 calc R . .
C165 C -0.1397(8) 0.9713(6) 0.7694(4) 0.091(3) Uani 1 1 d . . .
H165 H -0.0858 0.9202 0.7907 0.109 Uiso 1 1 calc R . .
C166 C -0.2244(12) 0.9521(8) 0.7634(6) 0.120(4) Uani 1 1 d . . .
H166 H -0.2296 0.8874 0.7793 0.144 Uiso 1 1 calc R . .
C167 C -0.3042(9) 1.0259(11) 0.7341(6) 0.121(4) Uani 1 1 d . . .
H167 H -0.3641 1.0117 0.7310 0.145 Uiso 1 1 calc R . .
C168 C -0.2971(6) 1.1210(8) 0.7092(4) 0.083(2) Uani 1 1 d . . .
H168 H -0.3511 1.1724 0.6886 0.100 Uiso 1 1 calc R . .
C169 C 0.4014(4) 0.6961(4) 0.7561(3) 0.0400(11) Uani 1 1 d . . .
N169 N 0.3384(3) 0.7628(3) 0.7496(2) 0.0297(9) Uani 1 1 d . . .
C170 C 0.4797(3) 0.6141(4) 0.7619(3) 0.0391(11) Uani 1 1 d . . .
C171 C 0.5341(5) 0.5679(5) 0.8229(3) 0.0655(18) Uani 1 1 d . . .
H171 H 0.5185 0.5891 0.8619 0.079 Uiso 1 1 calc R . .
C172 C 0.6112(6) 0.4911(6) 0.8271(4) 0.087(3) Uani 1 1 d . . .
H172 H 0.6495 0.4608 0.8688 0.104 Uiso 1 1 calc R . .
C173 C 0.6338(5) 0.4574(5) 0.7719(4) 0.072(2) Uani 1 1 d . . .
H173 H 0.6853 0.4025 0.7758 0.086 Uiso 1 1 calc R . .
C174 C 0.5803(5) 0.5048(4) 0.7112(4) 0.0609(17) Uani 1 1 d . . .
H174 H 0.5967 0.4837 0.6723 0.073 Uiso 1 1 calc R . .
C175 C 0.5032(4) 0.5822(4) 0.7054(3) 0.0511(13) Uani 1 1 d . . .
H175 H 0.4664 0.6136 0.6631 0.061 Uiso 1 1 calc R . .
C176 C 0.1493(6) 1.3150(6) 0.7252(3) 0.072(2) Uani 1 1 d . . .
N176 N 0.1843(3) 1.2402(4) 0.7385(2) 0.0351(11) Uani 1 1 d . . .
C177 C 0.1035(16) 1.4157(9) 0.7070(8) 0.242(12) Uani 1 1 d . . .
H17A H 0.0530 1.4318 0.6708 0.364 Uiso 1 1 calc R . .
H17B H 0.1505 1.4530 0.6906 0.364 Uiso 1 1 calc R . .
H17C H 0.0755 1.4313 0.7472 0.364 Uiso 1 1 calc R . .
O181 O 0.329(2) 0.531(2) 0.6097(16) 0.235(11) Uiso 0.25 1 d PD C 1
H181 H 0.3460 0.4715 0.6152 0.352 Uiso 0.25 1 calc PR C 1
C181 C 0.284(5) 0.547(5) 0.664(3) 0.17(2) Uiso 0.25 1 d PD C 1
H18A H 0.3014 0.4873 0.7031 0.261 Uiso 0.25 1 calc PR C 1
H18B H 0.2152 0.5658 0.6540 0.261 Uiso 0.25 1 calc PR C 1
H18C H 0.3045 0.5980 0.6763 0.261 Uiso 0.25 1 calc PR C 1
O182 O 0.329(2) 0.531(2) 0.6097(16) 0.235(11) Uiso 0.25 1 d PD D 2
H182 H 0.3764 0.5344 0.6309 0.352 Uiso 0.25 1 calc PR D 2
C182 C 0.291(4) 0.461(4) 0.650(3) 0.143(18) Uiso 0.25 1 d PD D 2
H18D H 0.3378 0.4183 0.6864 0.214 Uiso 0.25 1 calc PR D 2
H18E H 0.2725 0.4244 0.6219 0.214 Uiso 0.25 1 calc PR D 2
H18F H 0.2339 0.4913 0.6693 0.214 Uiso 0.25 1 calc PR D 2

loop_
_atom_site_aniso_label
_atom_site_aniso_U_11
_atom_site_aniso_U_22
_atom_site_aniso_U_33
_atom_site_aniso_U_23
_atom_site_aniso_U_13
_atom_site_aniso_U_12
Rh1 0.02668(17) 0.0301(2) 0.0253(2) -0.01245(17) 0.00377(15) -0.00800(15)
Rh2 0.0284(2) 0.0289(2) 0.02569(18) -0.01225(15) 0.00434(16) -0.00651(16)
C1 0.030(2) 0.035(3) 0.028(2) -0.010(2) 0.005(2) -0.008(2)
N1 0.028(2) 0.027(2) 0.034(2) -0.0129(18) 0.0120(17) -0.0081(17)
O1 0.042(2) 0.0307(19) 0.037(2) -0.0164(16) 0.0156(16) -0.0127(16)
N2 0.0273(19) 0.038(2) 0.039(2) -0.0162(18) 0.0109(16) -0.0086(16)
C3 0.028(2) 0.044(3) 0.041(3) -0.021(2) 0.0096(19) -0.012(2)
C4 0.029(2) 0.029(3) 0.037(3) -0.014(2) 0.012(2) -0.0054(19)
C5 0.031(2) 0.061(3) 0.043(3) -0.029(3) 0.020(2) -0.016(2)
O5 0.066(3) 0.084(3) 0.061(3) -0.050(2) 0.029(2) -0.045(2)
C6 0.076(5) 0.128(7) 0.041(3) -0.022(4) -0.007(3) -0.041(5)
O6 0.044(2) 0.074(3) 0.0366(19) -0.0183(19) -0.0007(16) -0.0164(19)
C7 0.040(3) 0.053(3) 0.035(3) -0.016(2) 0.014(2) -0.019(2)
O7 0.047(2) 0.070(3) 0.056(2) -0.029(2) 0.0219(18) -0.0256(19)
C8 0.046(3) 0.043(3) 0.057(3) -0.013(3) 0.015(3) -0.019(2)
N8 0.072(3) 0.046(3) 0.064(3) -0.002(2) -0.002(3) -0.033(3)
O8 0.166(7) 0.207(8) 0.069(4) -0.084(5) -0.016(4) 0.110(6)
S8 0.1077(15) 0.0626(11) 0.0853(13) -0.0474(10) -0.0304(12) 0.0131(11)
C9 0.082(6) 0.076(6) 0.117(8) -0.029(5) -0.042(6) 0.005(5)
O9 0.188(8) 0.059(4) 0.234(9) -0.057(5) -0.114(7) -0.024(4)
C10 0.176(11) 0.082(7) 0.066(6) 0.013(5) -0.025(7) -0.038(7)
C11 0.200(11) 0.110(7) 0.080(6) -0.033(5) 0.050(7) -0.121(8)
C12 0.059(4) 0.061(4) 0.049(3) -0.030(3) 0.000(3) -0.008(3)
C13 0.056(4) 0.093(6) 0.094(6) -0.058(5) 0.009(4) -0.021(4)
C14 0.058(5) 0.143(9) 0.139(9) -0.101(8) -0.026(5) 0.029(6)
C15 0.104(8) 0.075(6) 0.125(9) -0.042(6) -0.046(7) 0.003(6)
C16 0.130(9) 0.069(5) 0.057(4) -0.007(4) -0.023(5) -0.019(5)
C17 0.077(5) 0.079(5) 0.043(3) -0.017(3) -0.004(3) -0.009(4)
C18 0.031(2) 0.041(3) 0.022(2) -0.013(2) 0.0005(18) -0.008(2)
N18 0.031(2) 0.034(2) 0.025(2) -0.0124(18) -0.0007(17) -0.0045(18)
O18 0.0341(18) 0.0302(18) 0.0320(18) -0.0144(15) -0.0051(14) -0.0048(14)
N19 0.031(2) 0.042(2) 0.037(2) -0.0183(19) -0.0011(17) -0.0124(17)
C20 0.033(2) 0.050(3) 0.044(3) -0.023(2) -0.002(2) -0.010(2)
C21 0.036(3) 0.038(3) 0.037(3) -0.013(2) 0.005(2) -0.017(2)
C22 0.042(3) 0.057(3) 0.041(3) -0.027(3) -0.006(2) -0.010(2)
O22 0.118(4) 0.046(3) 0.053(3) -0.025(2) -0.008(3) -0.001(3)
C23 0.040(3) 0.143(8) 0.089(5) -0.084(6) 0.026(3) -0.026(4)
O23 0.043(2) 0.115(4) 0.064(3) -0.060(3) 0.0209(19) -0.032(2)
C24 0.035(3) 0.049(3) 0.043(3) -0.012(2) -0.007(2) -0.009(2)
O24 0.050(2) 0.072(3) 0.086(3) -0.033(3) -0.034(2) 0.002(2)
C25 0.035(3) 0.039(3) 0.053(3) -0.013(2) -0.006(2) -0.003(2)
N25 0.039(2) 0.047(3) 0.057(3) -0.011(2) -0.001(2) 0.006(2)
O25 0.065(3) 0.059(3) 0.099(4) -0.029(3) 0.022(3) -0.028(2)
S25 0.0339(6) 0.0624(9) 0.0690(10) -0.0240(8) 0.0058(6) -0.0077(6)
C26 0.062(4) 0.049(4) 0.136(8) -0.024(5) 0.030(5) -0.015(3)
O26 0.041(2) 0.087(3) 0.106(4) -0.044(3) -0.014(2) 0.011(2)
C27 0.154(10) 0.073(6) 0.096(7) -0.009(5) 0.067(7) -0.031(6)
C28 0.106(6) 0.073(5) 0.061(4) 0.009(4) 0.022(4) 0.027(5)
C29 0.039(3) 0.044(3) 0.052(3) -0.008(2) 0.011(2) -0.006(2)
C30 0.057(3) 0.044(3) 0.066(4) -0.012(3) 0.005(3) -0.003(3)
C31 0.064(4) 0.044(3) 0.085(5) -0.027(4) 0.017(4) -0.011(3)
C32 0.062(4) 0.059(4) 0.079(5) -0.028(4) 0.008(4) -0.006(3)
C33 0.086(5) 0.067(5) 0.074(5) -0.023(4) -0.021(4) 0.001(4)
C34 0.068(4) 0.049(4) 0.070(4) -0.023(3) -0.002(3) -0.008(3)
C35 0.031(2) 0.041(3) 0.027(2) -0.011(2) 0.005(2) -0.013(2)
N35 0.029(2) 0.035(3) 0.029(2) -0.0171(19) 0.0049(18) -0.0048(18)
O35 0.0343(18) 0.0325(19) 0.0322(18) -0.0139(15) 0.0100(14) -0.0104(14)
N36 0.047(3) 0.040(2) 0.036(2) -0.0179(19) 0.021(2) -0.015(2)
C37 0.042(3) 0.050(3) 0.042(3) -0.019(3) 0.012(2) -0.015(3)
C38 0.035(3) 0.046(3) 0.035(3) -0.022(3) 0.008(2) -0.012(2)
C39 0.033(2) 0.051(3) 0.051(3) -0.025(3) 0.011(2) -0.010(2)
O39 0.043(2) 0.087(3) 0.067(3) -0.045(3) -0.0025(19) -0.003(2)
C40 0.051(4) 0.073(5) 0.095(6) -0.026(4) -0.008(4) 0.016(3)
O40 0.045(2) 0.058(3) 0.080(3) -0.038(2) 0.002(2) 0.0014(18)
C41 0.044(3) 0.048(3) 0.036(3) -0.010(2) 0.009(2) -0.013(2)
O41 0.064(3) 0.058(3) 0.044(2) -0.0156(19) 0.028(2) -0.024(2)
C42 0.081(5) 0.044(3) 0.059(4) -0.013(3) 0.034(4) -0.020(3)
N42 0.096(5) 0.058(4) 0.076(4) 0.002(3) 0.003(4) -0.040(3)
O42 0.080(5) 0.288(13) 0.358(16) -0.283(14) -0.032(7) 0.064(6)
S42 0.128(2) 0.0680(15) 0.186(3) -0.0534(18) -0.073(2) 0.0380(15)
C43 0.173(11) 0.090(7) 0.119(9) -0.066(6) -0.065(8) -0.009(7)
O43 0.396(19) 0.048(4) 0.254(13) 0.003(6) -0.187(14) 0.012(7)
C44 0.144(12) 0.28(2) 0.206(16) -0.182(17) 0.084(11) -0.146(14)
C45 0.144(10) 0.085(7) 0.149(11) -0.035(7) 0.081(9) -0.076(7)
C46 0.095(6) 0.060(5) 0.074(5) -0.019(4) -0.025(5) 0.020(4)
C47 0.046(3) 0.098(6) 0.077(5) -0.038(5) 0.010(3) 0.000(4)
C48 0.072(5) 0.087(6) 0.095(6) -0.041(5) 0.005(4) -0.012(4)
C49 0.080(6) 0.114(8) 0.093(7) -0.058(6) -0.007(5) 0.007(5)
C50 0.088(6) 0.093(7) 0.060(5) -0.018(5) -0.004(4) 0.028(5)
C51 0.100(7) 0.076(6) 0.084(6) 0.009(5) -0.024(5) 0.011(5)
C52 0.030(2) 0.046(3) 0.023(2) -0.018(2) 0.0039(18) -0.010(2)
N52 0.030(2) 0.038(3) 0.031(2) -0.018(2) 0.0020(18) -0.0107(19)
O52 0.0380(19) 0.035(2) 0.0306(18) -0.0121(15) -0.0030(15) -0.0017(16)
N53 0.041(2) 0.046(2) 0.032(2) -0.0160(19) -0.0115(18) 0.0011(19)
C54 0.048(3) 0.055(3) 0.042(3) -0.018(3) -0.014(2) -0.014(3)
C55 0.037(2) 0.045(3) 0.031(2) -0.019(2) 0.000(2) -0.014(2)
C56 0.033(2) 0.054(3) 0.049(3) -0.022(3) -0.001(2) -0.009(2)
O56 0.058(3) 0.071(3) 0.099(4) -0.046(3) 0.039(3) -0.034(2)
C57 0.070(4) 0.063(4) 0.115(6) -0.032(4) 0.029(4) -0.043(4)
O57 0.060(2) 0.050(2) 0.070(3) -0.033(2) 0.025(2) -0.0256(19)
C58 0.060(4) 0.058(4) 0.046(3) -0.020(3) -0.011(3) -0.004(3)
O58 0.086(3) 0.059(3) 0.046(2) -0.019(2) -0.025(2) 0.000(2)
C59 0.148(8) 0.045(4) 0.055(4) -0.014(3) -0.048(5) 0.004(4)
N59 0.080(4) 0.040(3) 0.073(4) -0.014(3) -0.021(3) 0.005(3)
O59 0.356(17) 0.284(13) 0.167(9) -0.127(10) 0.060(10) -0.244(14)
S59 0.144(2) 0.142(2) 0.118(2) -0.0348(18) -0.0385(19) -0.081(2)
C60 0.244(16) 0.077(7) 0.094(7) -0.045(6) 0.083(9) -0.007(8)
O60 0.074(5) 0.301(15) 0.226(12) 0.042(10) -0.073(7) -0.002(7)
C61 0.093(7) 0.141(11) 0.222(15) -0.130(11) 0.051(9) -0.023(7)
C62 0.131(9) 0.114(8) 0.080(6) -0.016(6) 0.004(6) 0.045(7)
C63 0.061(4) 0.098(6) 0.119(7) -0.050(6) 0.006(4) -0.030(4)
C64 0.128(9) 0.161(11) 0.154(11) -0.087(9) 0.043(8) -0.097(9)
C65 0.163(13) 0.208(16) 0.141(12) -0.060(11) 0.063(10) -0.118(12)
C66 0.128(10) 0.242(16) 0.118(9) -0.107(11) 0.051(7) -0.108(11)
C67 0.086(6) 0.109(8) 0.138(9) -0.066(7) 0.018(6) -0.029(6)
C68 0.079(5) 0.085(6) 0.108(7) -0.048(5) -0.012(5) -0.012(4)
N69 0.030(2) 0.043(3) 0.033(2) -0.0137(19) 0.0069(17) -0.0183(19)
C69 0.037(3) 0.044(3) 0.050(3) -0.017(2) -0.002(2) -0.013(2)
C76 0.043(3) 0.042(3) 0.067(4) -0.019(3) 0.015(3) -0.017(3)
N76 0.036(2) 0.029(2) 0.0174(18) -0.0099(16) 0.0069(16) -0.0087(18)
Rh01 0.02513(19) 0.0296(2) 0.02400(17) -0.01202(15) 0.00529(14) -0.00725(15)
Rh02 0.02595(17) 0.0316(2) 0.0298(2) -0.01593(18) 0.00797(16) -0.00969(15)
C101 0.023(2) 0.041(3) 0.027(2) -0.015(2) 0.0067(18) -0.007(2)
N101 0.032(2) 0.028(2) 0.028(2) -0.0155(18) 0.0107(17) -0.0088(18)
O101 0.0364(19) 0.0302(18) 0.0361(19) -0.0176(15) 0.0169(15) -0.0123(15)
N102 0.034(2) 0.033(2) 0.036(2) -0.0168(17) 0.0144(17) -0.0083(16)
C103 0.034(2) 0.031(2) 0.038(2) -0.016(2) 0.0146(19) -0.0091(19)
C104 0.032(2) 0.036(3) 0.029(3) -0.017(2) 0.013(2) -0.011(2)
C105 0.036(2) 0.040(3) 0.033(2) -0.008(2) 0.011(2) -0.008(2)
O105 0.041(2) 0.075(3) 0.054(2) -0.027(2) 0.0016(18) -0.0070(19)
C106 0.044(3) 0.064(4) 0.101(6) -0.027(4) 0.011(3) 0.008(3)
O106 0.042(2) 0.039(2) 0.068(3) -0.0237(19) 0.0067(18) 0.0044(16)
C107 0.037(3) 0.031(3) 0.041(3) -0.013(2) 0.010(2) -0.008(2)
C108 0.075(4) 0.034(3) 0.051(3) -0.018(3) 0.029(3) -0.022(3)
N108 0.076(4) 0.037(3) 0.066(3) -0.014(2) 0.024(3) -0.014(2)
O108 0.075(3) 0.075(3) 0.102(4) -0.041(3) 0.042(3) 0.008(3)
S108 0.0730(11) 0.0484(9) 0.0823(12) -0.0167(9) 0.0238(9) 0.0090(8)
C109 0.088(5) 0.065(4) 0.083(5) -0.042(4) 0.029(4) -0.049(4)
O109 0.108(5) 0.056(3) 0.109(5) -0.006(3) 0.018(4) 0.023(3)
C110 0.109(7) 0.073(5) 0.091(6) -0.019(5) 0.040(5) -0.062(5)
C111 0.129(8) 0.084(6) 0.088(6) 0.014(5) 0.018(6) -0.052(6)
C112 0.044(3) 0.063(4) 0.054(3) -0.016(3) 0.010(3) 0.004(3)
C113 0.048(3) 0.069(4) 0.060(4) -0.020(3) 0.012(3) -0.010(3)
C114 0.057(4) 0.082(5) 0.080(5) -0.026(4) 0.006(4) -0.021(4)
C115 0.064(4) 0.098(6) 0.087(5) -0.052(5) 0.001(4) -0.025(4)
C116 0.062(4) 0.109(7) 0.064(4) -0.035(5) -0.001(3) -0.009(4)
C117 0.059(4) 0.070(4) 0.060(4) -0.014(3) 0.012(3) 0.004(3)
C118 0.026(2) 0.043(3) 0.028(2) -0.016(2) 0.0037(19) -0.010(2)
N118 0.025(2) 0.044(3) 0.032(2) -0.020(2) 0.0026(18) -0.0095(19)
O118 0.0283(17) 0.041(2) 0.0305(18) -0.0146(16) 0.0026(14) -0.0051(15)
N119 0.035(2) 0.055(3) 0.036(2) -0.022(2) 0.0020(19) -0.014(2)
C120 0.041(3) 0.071(4) 0.057(4) -0.039(3) -0.008(3) -0.007(3)
C121 0.036(3) 0.048(3) 0.044(3) -0.027(3) 0.010(2) -0.018(2)
C122 0.046(3) 0.065(4) 0.075(4) -0.048(3) 0.021(3) -0.027(3)
O122 0.065(3) 0.075(3) 0.062(3) -0.036(2) 0.026(2) -0.039(2)
C123 0.262(17) 0.142(10) 0.283(18) -0.150(12) 0.204(15) -0.163(12)
O107 0.049(2) 0.042(2) 0.042(2) -0.0150(16) 0.0231(16) -0.0185(16)
O123 0.150(6) 0.103(5) 0.187(7) -0.104(5) 0.109(5) -0.090(4)
C124 0.027(2) 0.077(4) 0.032(3) -0.013(3) -0.002(2) -0.010(3)
O124 0.055(2) 0.097(4) 0.047(2) -0.031(2) -0.018(2) 0.001(2)
C125 0.036(3) 0.049(3) 0.039(3) -0.006(2) -0.002(2) -0.009(2)
N125 0.049(3) 0.087(4) 0.057(3) 0.018(3) 0.016(3) 0.003(3)
O125 0.096(4) 0.102(4) 0.094(4) -0.067(3) 0.046(3) -0.054(3)
S125 0.0713(11) 0.0545(10) 0.0696(11) -0.0088(8) 0.0342(9) -0.0125(8)
C126 0.053(3) 0.075(4) 0.043(3) -0.024(3) 0.020(3) -0.018(3)
O126 0.127(5) 0.060(3) 0.099(4) 0.010(3) 0.064(4) -0.001(3)
C127 0.067(5) 0.074(6) 0.196(11) 0.023(6) 0.074(6) 0.003(4)
C128 0.045(3) 0.058(4) 0.080(5) 0.001(3) -0.022(3) -0.010(3)
C129 0.044(3) 0.073(4) 0.035(3) -0.011(3) 0.014(2) -0.022(3)
C130 0.067(4) 0.087(5) 0.045(3) -0.006(3) -0.003(3) -0.039(4)
C131 0.097(6) 0.098(6) 0.044(3) -0.031(4) 0.014(4) -0.045(5)
C132 0.081(5) 0.091(6) 0.089(6) -0.051(5) 0.040(5) -0.042(5)
C133 0.050(4) 0.074(5) 0.085(5) -0.037(4) 0.007(3) -0.011(3)
C134 0.049(3) 0.064(4) 0.043(3) -0.020(3) 0.002(2) -0.016(3)
C135 0.026(2) 0.032(3) 0.023(2) -0.0103(18) 0.0064(18) -0.0097(19)
N135 0.024(2) 0.033(2) 0.032(2) -0.0158(19) 0.0068(17) -0.0096(17)
O135 0.0319(18) 0.0348(19) 0.0294(18) -0.0116(15) 0.0101(14) -0.0096(15)
N136 0.0305(19) 0.035(2) 0.036(2) -0.0176(18) 0.0126(17) -0.0094(17)
C137 0.028(2) 0.041(3) 0.047(3) -0.023(2) 0.015(2) -0.013(2)
C138 0.026(2) 0.034(3) 0.037(3) -0.021(2) 0.012(2) -0.0082(19)
C139 0.039(2) 0.046(3) 0.040(3) -0.023(2) 0.019(2) -0.019(2)
O139 0.075(3) 0.042(2) 0.056(2) -0.0243(18) 0.026(2) -0.022(2)
C140 0.065(4) 0.105(6) 0.066(4) -0.054(4) 0.015(3) -0.040(4)
O140 0.0409(19) 0.074(3) 0.059(2) -0.044(2) 0.0072(17) -0.0196(19)
C141 0.037(3) 0.041(3) 0.043(3) -0.012(2) 0.016(2) -0.012(2)
O141 0.065(3) 0.053(3) 0.077(3) -0.023(2) 0.052(2) -0.020(2)
C142 0.045(3) 0.044(3) 0.054(3) -0.019(3) 0.019(3) -0.019(2)
N142 0.057(3) 0.044(3) 0.058(3) -0.017(2) 0.027(2) -0.024(2)
O142 0.063(3) 0.087(3) 0.057(3) -0.009(2) 0.010(2) -0.007(2)
S142 0.0524(8) 0.0859(12) 0.0685(10) -0.0380(9) 0.0255(7) -0.0334(8)
C143 0.050(3) 0.063(4) 0.063(4) -0.008(3) 0.012(3) -0.009(3)
O143 0.087(4) 0.182(7) 0.138(6) -0.105(5) 0.054(4) -0.083(4)
C144 0.069(4) 0.067(4) 0.058(4) -0.012(3) 0.019(3) -0.021(3)
C145 0.079(5) 0.061(4) 0.075(5) -0.015(4) 0.041(4) -0.034(4)
C146 0.081(4) 0.059(4) 0.056(4) -0.027(3) 0.033(3) -0.042(3)
C147 0.083(5) 0.046(4) 0.102(6) -0.019(4) 0.048(4) -0.031(3)
C148 0.068(4) 0.061(4) 0.137(7) -0.038(5) 0.052(5) -0.021(4)
C149 0.153(9) 0.040(4) 0.115(7) -0.023(4) 0.055(7) -0.016(5)
C150 0.104(7) 0.049(4) 0.150(9) -0.028(5) 0.032(6) -0.024(4)
C151 0.104(6) 0.080(5) 0.102(6) -0.038(5) 0.056(5) -0.057(5)
C152 0.027(2) 0.040(3) 0.022(2) -0.011(2) 0.0045(18) -0.010(2)
N152 0.026(2) 0.034(2) 0.026(2) -0.0162(18) 0.0006(16) -0.0072(17)
O152 0.0287(17) 0.035(2) 0.0297(17) -0.0148(15) 0.0002(13) -0.0058(14)
N153 0.0273(19) 0.041(2) 0.043(2) -0.0204(19) 0.0007(17) -0.0076(17)
C154 0.044(3) 0.041(3) 0.048(3) -0.020(2) -0.003(2) -0.011(2)
C155 0.033(3) 0.036(3) 0.036(3) -0.015(2) -0.002(2) -0.011(2)
C156 0.037(3) 0.062(4) 0.060(4) -0.033(3) -0.007(3) -0.010(3)
O156 0.128(5) 0.043(3) 0.093(4) -0.039(3) -0.025(3) 0.007(3)
C157 0.118(8) 0.204(12) 0.157(10) -0.148(10) 0.090(8) -0.089(8)
O157 0.092(3) 0.116(4) 0.088(3) -0.076(3) 0.057(3) -0.070(3)
C158 0.034(3) 0.055(3) 0.034(3) -0.020(2) -0.003(2) -0.005(2)
O158 0.043(2) 0.069(3) 0.066(3) -0.034(2) -0.021(2) 0.0010(19)
C159 0.047(3) 0.045(3) 0.046(3) -0.011(3) -0.016(3) 0.002(3)
N159 0.058(3) 0.053(3) 0.040(2) -0.011(2) -0.001(2) 0.012(2)
O159 0.211(7) 0.112(5) 0.049(3) -0.045(3) -0.005(4) -0.074(5)
S159 0.1109(15) 0.0543(10) 0.0497(9) -0.0267(8) 0.0099(9) -0.0002(9)
C160 0.057(4) 0.063(4) 0.073(5) -0.002(3) 0.011(3) -0.002(3)
O160 0.169(6) 0.076(4) 0.094(4) -0.017(3) 0.061(4) 0.039(4)
C161 0.069(4) 0.087(5) 0.053(4) -0.008(4) -0.008(3) 0.015(4)
C162 0.048(3) 0.108(6) 0.051(4) -0.022(4) -0.013(3) 0.017(4)
C163 0.064(4) 0.069(4) 0.034(3) -0.018(3) 0.004(3) -0.004(3)
C164 0.066(4) 0.075(5) 0.043(3) -0.005(3) 0.006(3) -0.008(3)
C165 0.126(8) 0.067(5) 0.071(5) -0.013(4) 0.050(5) -0.019(5)
C166 0.174(13) 0.078(7) 0.123(9) -0.028(6) 0.075(9) -0.063(8)
C167 0.122(9) 0.160(12) 0.134(10) -0.079(9) 0.085(8) -0.095(9)
C168 0.063(4) 0.123(7) 0.066(5) -0.044(5) 0.017(4) -0.011(5)
C169 0.050(3) 0.042(3) 0.037(3) -0.018(2) 0.012(2) -0.021(2)
N169 0.038(2) 0.022(2) 0.0208(19) -0.0002(15) 0.0152(17) -0.0011(17)
C170 0.036(2) 0.035(3) 0.045(3) -0.011(2) 0.006(2) -0.006(2)
C171 0.067(4) 0.064(4) 0.054(4) -0.024(3) -0.008(3) 0.013(3)
C172 0.083(5) 0.073(5) 0.079(5) -0.025(4) -0.023(4) 0.029(4)
C173 0.066(4) 0.051(4) 0.080(5) -0.018(4) 0.006(4) 0.016(3)
C174 0.065(4) 0.047(4) 0.070(4) -0.023(3) 0.026(3) -0.009(3)
C175 0.057(3) 0.050(3) 0.047(3) -0.016(3) 0.016(3) -0.012(3)
C176 0.104(6) 0.062(5) 0.039(3) -0.016(3) -0.002(4) 0.002(4)
N176 0.030(2) 0.038(3) 0.036(2) -0.012(2) 0.0166(18) -0.0079(19)
C177 0.38(3) 0.092(8) 0.143(12) -0.018(8) -0.022(14) 0.128(13)

loop_
_geom_bond_atom_site_label_1
_geom_bond_atom_site_label_2
_geom_bond_distance
_geom_bond_site_symmetry_2
_geom_bond_publ_flag
Rh1 N1 2.008(4) . ?
Rh1 N52 2.014(4) . ?
Rh1 O18 2.064(4) . ?
Rh1 O35 2.065(4) . ?
Rh1 N69 2.181(5) . ?
Rh1 Rh2 2.4601(5) . ?
Rh2 N35 2.007(5) . ?
Rh2 N18 2.019(4) . ?
Rh2 O52 2.064(4) . ?
Rh2 O1 2.079(4) . ?
Rh2 N76 2.254(3) . ?
C1 O1 1.263(6) . ?
C1 N1 1.315(7) . ?
C1 N2 1.409(6) . ?
N1 C4 1.472(7) . ?
N2 C7 1.361(6) . ?
N2 C3 1.481(6) . ?
C3 C4 1.531(7) . ?
C3 H3A 0.9900 . ?
C3 H3B 0.9900 . ?
C4 C5 1.506(8) . ?
C4 H4 1.0000 . ?
C5 O5 1.203(6) . ?
C5 O6 1.339(7) . ?
C6 O6 1.445(7) . ?
C6 H6A 0.9800 . ?
C6 H6B 0.9800 . ?
C6 H6C 0.9800 . ?
C7 O7 1.215(6) . ?
C7 C8 1.529(8) . ?
C8 N8 1.460(8) . ?
C8 C9 1.519(10) . ?
C8 H8 1.0000 . ?
N8 C11 1.408(9) . ?
N8 S8 1.598(6) . ?
O8 S8 1.411(8) . ?
S8 O9 1.410(8) . ?
S8 C12 1.755(6) . ?
C9 C10 1.460(15) . ?
C9 H9A 0.9900 . ?
C9 H9B 0.9900 . ?
C10 C11 1.481(14) . ?
C10 H10A 0.9900 . ?
C10 H10B 0.9900 . ?
C11 H11A 0.9900 . ?
C11 H11B 0.9900 . ?
C12 C13 1.365(9) . ?
C12 C17 1.394(10) . ?
C13 C14 1.415(13) . ?
C13 H13 0.9500 . ?
C14 C15 1.398(16) . ?
C14 H14 0.9500 . ?
C15 C16 1.300(15) . ?
C15 H15 0.9500 . ?
C16 C17 1.362(11) . ?
C16 H16 0.9500 . ?
C17 H17 0.9500 . ?
C18 O18 1.249(6) . ?
C18 N18 1.342(7) . ?
C18 N19 1.419(6) . ?
N18 C21 1.447(7) . ?
N19 C24 1.373(7) . ?
N19 C20 1.467(7) . ?
C20 C21 1.556(7) . ?
C20 H20A 0.9900 . ?
C20 H20B 0.9900 . ?
C21 C22 1.503(7) . ?
C21 H21 1.0000 . ?
C22 O22 1.227(7) . ?
C22 O23 1.307(7) . ?
C23 O23 1.460(7) . ?
C23 H23A 0.9800 . ?
C23 H23B 0.9800 . ?
C23 H23C 0.9800 . ?
C24 O24 1.229(6) . ?
C24 C25 1.515(8) . ?
C25 N25 1.486(6) . ?
C25 C26 1.507(9) . ?
C25 H25 1.0000 . ?
N25 C28 1.446(9) . ?
N25 S25 1.618(5) . ?
O25 S25 1.408(5) . ?
S25 O26 1.429(4) . ?
S25 C29 1.749(6) . ?
C26 C27 1.529(13) . ?
C26 H26A 0.9900 . ?
C26 H26B 0.9900 . ?
C27 C28 1.518(12) . ?
C27 H27A 0.9900 . ?
C27 H27B 0.9900 . ?
C28 H28A 0.9900 . ?
C28 H28B 0.9900 . ?
C29 C34 1.376(9) . ?
C29 C30 1.399(8) . ?
C30 C31 1.397(10) . ?
C30 H30 0.9500 . ?
C31 C32 1.316(10) . ?
C31 H31 0.9500 . ?
C32 C33 1.386(10) . ?
C32 H32 0.9500 . ?
C33 C34 1.373(10) . ?
C33 H33 0.9500 . ?
C34 H34 0.9500 . ?
C35 O35 1.241(7) . ?
C35 N35 1.336(7) . ?
C35 N36 1.421(7) . ?
N35 C38 1.441(7) . ?
N36 C41 1.372(7) . ?
N36 C37 1.466(7) . ?
C37 C38 1.538(8) . ?
C37 H37A 0.9900 . ?
C37 H37B 0.9900 . ?
C38 C39 1.521(8) . ?
C38 H38 1.0000 . ?
C39 O39 1.192(6) . ?
C39 O40 1.331(6) . ?
C40 O40 1.452(7) . ?
C40 H40A 0.9800 . ?
C40 H40B 0.9800 . ?
C40 H40C 0.9800 . ?
C41 O41 1.223(7) . ?
C41 C42 1.519(9) . ?
C42 N42 1.467(9) . ?
C42 C43 1.556(13) . ?
C42 H42 1.0000 . ?
N42 C45 1.353(11) . ?
N42 S42 1.608(7) . ?
O42 S42 1.418(12) . ?
S42 O43 1.385(12) . ?
S42 C46 1.766(9) . ?
C43 C44 1.550(18) . ?
C43 H43A 0.9900 . ?
C43 H43B 0.9900 . ?
C44 C45 1.333(19) . ?
C44 H44A 0.9900 . ?
C44 H44B 0.9900 . ?
C45 H45A 0.9900 . ?
C45 H45B 0.9900 . ?
C46 C51 1.380(13) . ?
C46 C47 1.406(12) . ?
C47 C48 1.367(11) . ?
C47 H47 0.9500 . ?
C48 C49 1.435(13) . ?
C48 H48 0.9500 . ?
C49 C50 1.340(14) . ?
C49 H49 0.9500 . ?
C50 C51 1.370(13) . ?
C50 H50 0.9500 . ?
C51 H51 0.9500 . ?
C52 O52 1.264(6) . ?
C52 N52 1.307(7) . ?
C52 N53 1.398(6) . ?
N52 C55 1.462(6) . ?
N53 C58 1.370(7) . ?
N53 C54 1.462(7) . ?
C54 C55 1.554(7) . ?
C54 H54A 0.9900 . ?
C54 H54B 0.9900 . ?
C55 C56 1.514(8) . ?
C55 H55 1.0000 . ?
C56 O56 1.193(7) . ?
C56 O57 1.325(7) . ?
C57 O57 1.440(7) . ?
C57 H57A 0.9800 . ?
C57 H57B 0.9800 . ?
C57 H57C 0.9800 . ?
C58 O58 1.235(7) . ?
C58 C59 1.476(9) . ?
C59 N59 1.449(10) . ?
C59 C60 1.563(15) . ?
C59 H59 1.0000 . ?
N59 C62 1.471(10) . ?
N59 S59 1.594(7) . ?
O59 S59 1.382(10) . ?
S59 O60 1.471(11) . ?
S59 C63 1.767(10) . ?
C60 C61 1.531(17) . ?
C60 H60A 0.9900 . ?
C60 H60B 0.9900 . ?
C61 C62 1.564(17) . ?
C61 H61A 0.9900 . ?
C61 H61B 0.9900 . ?
C62 H62A 0.9900 . ?
C62 H62B 0.9900 . ?
C63 C68 1.344(11) . ?
C63 C64 1.368(14) . ?
C64 C65 1.365(17) . ?
C64 H64 0.9500 . ?
C65 C66 1.324(17) . ?
C65 H65 0.9500 . ?
C66 C67 1.411(16) . ?
C66 H66 0.9500 . ?
C67 C68 1.349(13) . ?
C67 H67 0.9500 . ?
C68 H68 0.9500 . ?
N69 C69 1.120(7) . ?
C69 C70A 1.417(6) . ?
C69 C70 1.446(8) . ?
C70 C71 1.3900 . ?
C70 C75 1.3900 . ?
C71 C72 1.3900 . ?
C71 H71 0.9500 . ?
C72 C73 1.3900 . ?
C72 H72 0.9500 . ?
C73 C74 1.3900 . ?
C73 H73 0.9500 . ?
C74 C75 1.3900 . ?
C74 H74 0.9500 . ?
C75 H75 0.9500 . ?
C70A C71A 1.3900 . ?
C70A C75A 1.3900 . ?
C71A C72A 1.3900 . ?
C71A H71A 0.9500 . ?
C72A C73A 1.3900 . ?
C72A H72A 0.9500 . ?
C73A C74A 1.3900 . ?
C73A H73A 0.9500 . ?
C74A C75A 1.3900 . ?
C74A H74A 0.9500 . ?
C75A H75A 0.9500 . ?
C76 N76 1.0962 . ?
C76 C77 1.403(8) . ?
C76 C77A 1.472(7) . ?
C77 C78 1.3900 . ?
C77 C82 1.3900 . ?
C78 C79 1.3900 . ?
C78 H78 0.9500 . ?
C79 C80 1.3900 . ?
C79 H79 0.9500 . ?
C80 C81 1.3900 . ?
C80 H80 0.9500 . ?
C81 C82 1.3900 . ?
C81 H81 0.9500 . ?
C82 H82 0.9500 . ?
C77A C78A 1.3900 . ?
C77A C82A 1.3900 . ?
C78A C79A 1.3900 . ?
C78A H78A 0.9500 . ?
C79A C80A 1.3900 . ?
C79A H79A 0.9500 . ?
C80A C81A 1.3900 . ?
C80A H80A 0.9500 . ?
C81A C82A 1.3900 . ?
C81A H81A 0.9500 . ?
C82A H82A 0.9500 . ?
Rh01 N152 2.014(4) . ?
Rh01 N101 2.026(4) . ?
Rh01 O118 2.064(4) . ?
Rh01 O135 2.090(3) . ?
Rh01 N169 2.240(4) . ?
Rh01 Rh02 2.4585(4) . ?
Rh02 N135 2.003(5) . ?
Rh02 N118 2.006(4) . ?
Rh02 O101 2.049(3) . ?
Rh02 O152 2.077(3) . ?
Rh02 N176 2.205(5) . ?
C101 O101 1.265(6) . ?
C101 N101 1.315(7) . ?
C101 N102 1.408(6) . ?
N101 C104 1.444(6) . ?
N102 C107 1.374(6) . ?
N102 C103 1.463(6) . ?
C103 C104 1.566(7) . ?
C103 H10C 0.9900 . ?
C103 H10D 0.9900 . ?
C104 C105 1.534(7) . ?
C104 H104 1.0000 . ?
C105 O105 1.188(6) . ?
C105 O106 1.336(6) . ?
C106 O106 1.446(7) . ?
C106 H10E 0.9800 . ?
C106 H10F 0.9800 . ?
C106 H10G 0.9800 . ?
C107 O107 1.214(6) . ?
C107 C108 1.545(7) . ?
C108 N108 1.473(8) . ?
C108 C109 1.542(10) . ?
C108 H108 1.0000 . ?
N108 C111 1.440(10) . ?
N108 S108 1.629(6) . ?
O108 S108 1.426(5) . ?
S108 O109 1.407(6) . ?
S108 C112 1.743(7) . ?
C109 C110 1.523(11) . ?
C109 H10H 0.9900 . ?
C109 H10I 0.9900 . ?
C110 C111 1.441(13) . ?
C110 H11C 0.9900 . ?
C110 H11D 0.9900 . ?
C111 H11C 0.9900 . ?
C111 H11D 0.9900 . ?
C112 C117 1.406(9) . ?
C112 C113 1.408(9) . ?
C113 C114 1.334(10) . ?
C113 H113 0.9500 . ?
C114 C115 1.393(11) . ?
C114 H114 0.9500 . ?
C115 C116 1.394(12) . ?
C115 H115 0.9500 . ?
C116 C117 1.356(11) . ?
C116 H116 0.9500 . ?
C117 H117 0.9500 . ?
C118 O118 1.252(6) . ?
C118 N118 1.301(7) . ?
C118 N119 1.416(6) . ?
N118 C121 1.462(7) . ?
N119 C124 1.379(7) . ?
N119 C120 1.471(7) . ?
C120 C121 1.552(8) . ?
C120 H12A 0.9900 . ?
C120 H12B 0.9900 . ?
C121 C122 1.489(8) . ?
C121 H121 1.0000 . ?
C122 O122 1.181(7) . ?
C122 O123 1.333(7) . ?
C123 O123 1.464(11) . ?
C123 H12C 0.9800 . ?
C123 H12D 0.9800 . ?
C123 H12E 0.9800 . ?
C124 O124 1.229(6) . ?
C124 C125 1.514(9) . ?
C125 N125 1.471(7) . ?
C125 C126 1.539(8) . ?
C125 H125 1.0000 . ?
N125 C128 1.430(8) . ?
N125 S125 1.614(6) . ?
O125 S125 1.426(6) . ?
S125 O126 1.436(6) . ?
S125 C129 1.770(6) . ?
C126 C127 1.427(10) . ?
C126 H12F 0.9900 . ?
C126 H12G 0.9900 . ?
C127 C128 1.508(12) . ?
C127 H12H 0.9900 . ?
C127 H12I 0.9900 . ?
C128 H12H 0.9900 . ?
C128 H12I 0.9900 . ?
C129 C130 1.365(8) . ?
C129 C134 1.385(8) . ?
C130 C131 1.337(11) . ?
C130 H130 0.9500 . ?
C131 C132 1.377(11) . ?
C131 H131 0.9500 . ?
C132 C133 1.375(11) . ?
C132 H132 0.9500 . ?
C133 C134 1.378(9) . ?
C133 H133 0.9500 . ?
C134 H134 0.9500 . ?
C135 O135 1.265(6) . ?
C135 N135 1.303(7) . ?
C135 N136 1.427(6) . ?
N135 C138 1.472(6) . ?
N136 C141 1.371(7) . ?
N136 C137 1.462(6) . ?
C137 C138 1.543(7) . ?
C137 H13A 0.9900 . ?
C137 H13B 0.9900 . ?
C138 C139 1.513(7) . ?
C138 H138 1.0000 . ?
C139 O139 1.198(6) . ?
C139 O140 1.334(7) . ?
C140 O140 1.452(7) . ?
C140 H14A 0.9800 . ?
C140 H14B 0.9800 . ?
C140 H14C 0.9800 . ?
C141 O141 1.205(6) . ?
C141 C142 1.508(8) . ?
C142 N142 1.471(7) . ?
C142 C143 1.560(9) . ?
C142 H142 1.0000 . ?
N142 C145 1.497(8) . ?
N142 S142 1.600(6) . ?
O142 S142 1.445(5) . ?
S142 O143 1.415(5) . ?
S142 C146 1.760(7) . ?
C143 C144 1.529(9) . ?
C143 H14D 0.9900 . ?
C143 H14E 0.9900 . ?
C144 C145 1.497(10) . ?
C144 H14F 0.9900 . ?
C144 H14G 0.9900 . ?
C145 H14H 0.9900 . ?
C145 H14I 0.9900 . ?
C146 C147 1.331(9) . ?
C146 C151 1.386(9) . ?
C147 C148 1.391(10) . ?
C147 H147 0.9500 . ?
C148 C149 1.345(11) . ?
C148 H148 0.9500 . ?
C149 C150 1.391(13) . ?
C149 H149 0.9500 . ?
C150 C151 1.409(12) . ?
C150 H150 0.9500 . ?
C151 H151 0.9500 . ?
C152 O152 1.279(6) . ?
C152 N152 1.298(6) . ?
C152 N153 1.415(6) . ?
N152 C155 1.463(6) . ?
N153 C158 1.379(6) . ?
N153 C154 1.472(7) . ?
C154 C155 1.545(7) . ?
C154 H15A 0.9900 . ?
C154 H15B 0.9900 . ?
C155 C156 1.491(7) . ?
C155 H155 1.0000 . ?
C156 O156 1.216(8) . ?
C156 O157 1.281(8) . ?
C157 O157 1.448(8) . ?
C157 H15C 0.9800 . ?
C157 H15D 0.9800 . ?
C157 H15E 0.9800 . ?
C158 O158 1.216(6) . ?
C158 C159 1.508(8) . ?
C159 N159 1.461(7) . ?
C159 C160 1.536(9) . ?
C159 H159 1.0000 . ?
N159 C162 1.451(7) . ?
N159 S159 1.603(5) . ?
O159 S159 1.438(7) . ?
S159 O160 1.430(6) . ?
S159 C163 1.761(7) . ?
C160 C161 1.558(10) . ?
C160 H16A 0.9900 . ?
C160 H16B 0.9900 . ?
C161 C162 1.531(10) . ?
C161 H16C 0.9900 . ?
C161 H16D 0.9900 . ?
C162 H16E 0.9900 . ?
C162 H16F 0.9900 . ?
C163 C164 1.369(9) . ?
C163 C168 1.379(11) . ?
C164 C165 1.366(11) . ?
C164 H164 0.9500 . ?
C165 C166 1.343(17) . ?
C165 H165 0.9500 . ?
C166 C167 1.384(17) . ?
C166 H166 0.9500 . ?
C167 C168 1.395(15) . ?
C167 H167 0.9500 . ?
C168 H168 0.9500 . ?
C169 N169 1.153(6) . ?
C169 C170 1.431(7) . ?
C170 C171 1.380(8) . ?
C170 C175 1.390(7) . ?
C171 C172 1.377(9) . ?
C171 H171 0.9500 . ?
C172 C173 1.378(11) . ?
C172 H172 0.9500 . ?
C173 C174 1.371(10) . ?
C173 H173 0.9500 . ?
C174 C175 1.377(8) . ?
C174 H174 0.9500 . ?
C175 H175 0.9500 . ?
C176 N176 1.065(8) . ?
C176 C177 1.430(12) . ?
C177 H17A 0.9800 . ?
C177 H17B 0.9800 . ?
C177 H17C 0.9800 . ?
O181 C181 1.34(4) . ?
O181 H181 0.8400 . ?
C181 H18A 0.9800 . ?
C181 H18B 0.9800 . ?
C181 H18C 0.9800 . ?
C182 H18D 0.9800 . ?
C182 H18E 0.9800 . ?
C182 H18F 0.9800 . ?
